data_4304192
loop_
_publ_author_name
'Ganglin Xue'
'Xuemei Liu'
'Haisheng Xu'
'Huaiming Hu'
'Feng Fu'
'Jiwu Wang'

_publ_section_title
;
An Unusual Asymmetric Polyoxomolybdate Containing Mixed-Valence Antimony
and Its Derivatives: [Sb4VSb2IIIMo18O73(H2O)2]12- and
{M(H2O)2[Sb4VSb2IIIMo18O73(H2O)2]2}22- (M = MnII, FeII, CuII or CoII)
;
_journal_name_full 'Inorganic Chemistry'
_journal_page_first 2011
_journal_page_last 2016
_journal_paper_doi 10.1021/ic7016648
_journal_volume 47
_journal_year 2008
_chemical_formula_sum 'H74 Mo18 N12 O86 Sb6'
_chemical_formula_weight 4076.1
_chemical_name_systematic
;
 ?
;
_space_group_IT_number 2
_symmetry_cell_setting triclinic
_symmetry_space_group_name_Hall '-P 1'
_symmetry_space_group_name_H-M 'P -1'
_atom_sites_solution_hydrogens none
_atom_sites_solution_primary direct
_atom_sites_solution_secondary difmap
_audit_creation_method SHELXL-97
_cell_angle_alpha 69.542(2)
_cell_angle_beta 82.375(2)
_cell_angle_gamma 69.846(2)
_cell_formula_units_Z 2
_cell_length_a 13.8137(6)
_cell_length_b 17.8810(7)
_cell_length_c 19.7340(8)
_cell_measurement_temperature 293(2)
_cell_measurement_theta_max 0.00
_cell_measurement_theta_min 0.00
_cell_volume 4286.9(3)
_computing_cell_refinement 'Bruker SMART'
_computing_data_collection 'Bruker SMART'
_computing_data_reduction 'Bruker SAINT'
_computing_molecular_graphics 'Bruker SHELXTL'
_computing_publication_material 'Bruker SHELXTL'
_computing_structure_refinement 'SHELXL-97 (Sheldrick, 1997)'
_computing_structure_solution 'SHELXS-97 (Sheldrick, 1990)'
_diffrn_ambient_temperature 293(2)
_diffrn_measured_fraction_theta_full 0.967
_diffrn_measured_fraction_theta_max 0.967
_diffrn_measurement_device_type 'CCD area detector'
_diffrn_measurement_method 'phi and omega scans'
_diffrn_radiation_monochromator graphite
_diffrn_radiation_source 'fine-focus sealed tube'
_diffrn_radiation_type MoK\a
_diffrn_radiation_wavelength 0.71073
_diffrn_reflns_av_R_equivalents 0.0482
_diffrn_reflns_av_sigmaI/netI 0.0930
_diffrn_reflns_limit_h_max 18
_diffrn_reflns_limit_h_min -18
_diffrn_reflns_limit_k_max 24
_diffrn_reflns_limit_k_min -24
_diffrn_reflns_limit_l_max 26
_diffrn_reflns_limit_l_min -26
_diffrn_reflns_number 46766
_diffrn_reflns_theta_full 28.72
_diffrn_reflns_theta_max 28.72
_diffrn_reflns_theta_min 1.10
_exptl_absorpt_coefficient_mu 4.516
_exptl_absorpt_correction_T_max 0.582
_exptl_absorpt_correction_T_min 0.473
_exptl_absorpt_correction_type multi-scan
_exptl_absorpt_process_details SADABS(Bruker,1996)
_exptl_crystal_colour colourless
_exptl_crystal_density_diffrn 3.157
_exptl_crystal_density_method 'not measured'
_exptl_crystal_description block
_exptl_crystal_F_000 3816
_exptl_crystal_size_max 0.21
_exptl_crystal_size_mid 0.14
_exptl_crystal_size_min 0.12
_refine_diff_density_max 2.634
_refine_diff_density_min -1.536
_refine_diff_density_rms 0.290
_refine_ls_extinction_method none
_refine_ls_goodness_of_fit_ref 1.042
_refine_ls_hydrogen_treatment none
_refine_ls_matrix_type full
_refine_ls_number_parameters 966
_refine_ls_number_reflns 21475
_refine_ls_number_restraints 0
_refine_ls_restrained_S_all 1.042
_refine_ls_R_factor_all 0.0890
_refine_ls_R_factor_gt 0.0526
_refine_ls_shift/su_max 0.001
_refine_ls_shift/su_mean 0.000
_refine_ls_structure_factor_coef Fsqd
_refine_ls_weighting_details 'calc w=1/[\s^2^(Fo^2^)+(0.0911P)^2^+0.0000P] where P=(Fo^2^+2Fc^2^)/3'
_refine_ls_weighting_scheme calc
_refine_ls_wR_factor_gt 0.1579
_refine_ls_wR_factor_ref 0.1825
_reflns_number_gt 13612
_reflns_number_total 21475
_reflns_threshold_expression >2sigma(I)
_cod_data_source_file ic7016648-file001.cif
_cod_data_source_block xb0379m
_cod_depositor_comments
;
The following automatic conversions were performed:
'_symmetry_cell_setting' value 'Triclinic' changed to 'triclinic'
according to '/home/saulius/struct/CIF-dictionaries/cif_core.dic'
dictionary named 'cif_core.dic' version 2.4.1 from 2010-06-29.

Automatic conversion script
Id: cif_fix_enum 1527 2010-12-29 10:47:43Z saulius 
;
_cod_database_code 4304192

loop_
_symmetry_equiv_pos_as_xyz
'x, y, z'
'-x, -y, -z'

loop_
_atom_site_label
_atom_site_type_symbol
_atom_site_fract_x
_atom_site_fract_y
_atom_site_fract_z
_atom_site_U_iso_or_equiv
_atom_site_adp_type
_atom_site_occupancy
_atom_site_symmetry_multiplicity
_atom_site_calc_flag
_atom_site_refinement_flags
_atom_site_disorder_assembly
_atom_site_disorder_group
Mo1 Mo 0.47259(7) 0.81873(7) 0.54179(5) 0.0382(2) Uani 1 1 d . . .
Mo2 Mo 0.23846(7) 0.79275(6) 0.58258(5) 0.0349(2) Uani 1 1 d . . .
Mo3 Mo 0.57841(6) 0.81520(5) 0.38571(4) 0.02206(17) Uani 1 1 d . . .
Mo4 Mo 0.12477(7) 0.75601(6) 0.47032(4) 0.02909(19) Uani 1 1 d . . .
Mo5 Mo 0.53315(6) 0.65555(5) 0.32448(4) 0.02379(17) Uani 1 1 d . . .
Mo6 Mo 0.30710(6) 0.63220(5) 0.36372(4) 0.02197(17) Uani 1 1 d . . .
Mo7 Mo 0.50191(7) 0.49151(5) 0.24644(5) 0.03047(19) Uani 1 1 d . . .
Mo8 Mo 0.27749(7) 0.46874(6) 0.28476(5) 0.0329(2) Uani 1 1 d . . .
Mo9 Mo 0.51551(6) 0.67422(5) 0.08528(4) 0.02296(17) Uani 1 1 d . . .
Mo10 Mo 0.06442(7) 0.61728(6) 0.15644(5) 0.0332(2) Uani 1 1 d . . .
Mo11 Mo 0.54588(6) 0.83589(5) 0.15272(4) 0.02397(17) Uani 1 1 d . . .
Mo12 Mo 0.09838(6) 0.77816(5) 0.22886(4) 0.02268(17) Uani 1 1 d . . .
Mo13 Mo 0.58210(7) 1.00201(6) 0.22069(5) 0.02951(19) Uani 1 1 d . . .
Mo14 Mo 0.12564(6) 0.94352(5) 0.29408(4) 0.02170(17) Uani 1 1 d . . .
Mo15 Mo 0.37294(8) 1.15821(6) 0.17256(5) 0.0370(2) Uani 1 1 d . . .
Mo16 Mo 0.14119(7) 1.12867(6) 0.20391(6) 0.0382(2) Uani 1 1 d . . .
Mo17 Mo 0.35636(7) 0.73681(6) -0.04902(4) 0.0302(2) Uani 1 1 d . . .
Mo18 Mo 0.12673(8) 0.70568(6) -0.01063(5) 0.0364(2) Uani 1 1 d . . .
Sb1 Sb 0.34454(5) 0.79938(4) 0.41609(3) 0.02223(14) Uani 1 1 d . . .
Sb2 Sb 0.35844(5) 0.96154(4) 0.25069(3) 0.02128(13) Uani 1 1 d . . .
Sb3 Sb 0.32386(4) 0.80535(4) 0.19087(3) 0.01900(13) Uani 1 1 d . . .
Sb4 Sb 0.28536(5) 0.65652(4) 0.12544(3) 0.02238(14) Uani 1 1 d . . .
Sb5 Sb 0.38852(5) 0.90633(4) -0.00087(3) 0.02946(15) Uani 1 1 d . . .
Sb6 Sb 0.13786(5) 0.88039(4) 0.04376(3) 0.02764(15) Uani 1 1 d . . .
O1 O 0.4293(7) 0.9001(6) 0.5762(5) 0.061(3) Uani 1 1 d . . .
O2 O 0.5877(7) 0.7585(6) 0.5821(4) 0.057(2) Uani 1 1 d . . .
O3 O 0.2046(6) 0.8753(5) 0.6139(4) 0.049(2) Uani 1 1 d . . .
O4 O 0.2137(7) 0.7146(6) 0.6511(4) 0.054(2) Uani 1 1 d . . .
O5 O 0.3871(6) 0.7532(5) 0.5963(4) 0.0409(18) Uani 1 1 d . . .
O6 O 0.0977(6) 0.6760(5) 0.5404(4) 0.0437(19) Uani 1 1 d . . .
O7 O 0.2826(5) 0.7309(4) 0.4989(3) 0.0269(14) Uani 1 1 d . . .
O8 O 0.4824(5) 0.7569(4) 0.4616(3) 0.0278(14) Uani 1 1 d . . .
O9 O 0.6927(6) 0.7615(5) 0.4273(4) 0.0423(18) Uani 1 1 d . . .
O10 O 0.3595(6) 0.5564(4) 0.4424(4) 0.0350(16) Uani 1 1 d . . .
O11 O 0.5725(6) 0.5839(4) 0.4081(4) 0.0368(17) Uani 1 1 d . . .
O12 O 0.6054(6) 0.4659(5) 0.2992(4) 0.0427(18) Uani 1 1 d . . .
O13 O 0.4151(6) 0.4499(4) 0.3192(4) 0.0347(16) Uani 1 1 d . . .
O14 O 0.2271(7) 0.4235(5) 0.3648(4) 0.050(2) Uani 1 1 d . . .
O15 O 0.3159(7) 0.3925(5) 0.2448(4) 0.047(2) Uani 1 1 d . . .
O16 O 0.5368(6) 0.4176(5) 0.2027(4) 0.0451(19) Uani 1 1 d . . .
O17 O 0.2478(5) 0.5809(4) 0.3297(3) 0.0305(15) Uani 1 1 d . . .
O18 O 0.4351(5) 0.6109(4) 0.3032(3) 0.0243(13) Uani 1 1 d . . .
O19 O 0.6323(5) 0.6264(4) 0.2690(4) 0.0317(15) Uani 1 1 d . . .
O20 O 0.5775(5) 0.7425(4) 0.3404(3) 0.0307(15) Uani 1 1 d . . .
O21 O 0.3853(5) 0.7158(4) 0.3681(3) 0.0255(14) Uani 1 1 d . . .
O22 O 0.1930(5) 0.6962(4) 0.4046(3) 0.0286(14) Uani 1 1 d . . .
O23 O 0.1200(5) 0.8306(5) 0.5230(4) 0.0346(16) Uani 1 1 d . . .
O24 O 0.3122(5) 0.8734(4) 0.4801(3) 0.0305(15) Uani 1 1 d . . .
O25 O 0.5236(6) 0.8847(5) 0.4495(4) 0.0393(18) Uani 1 1 d . . .
O26 O 0.0114(6) 0.8157(5) 0.4273(4) 0.0425(18) Uani 1 1 d . . .
O27 O 0.2031(5) 0.8575(4) 0.3758(3) 0.0281(14) Uani 1 1 d . . .
O28 O 0.4093(5) 0.8783(4) 0.3439(3) 0.0262(14) Uani 1 1 d . . .
O29 O 0.6025(5) 0.8989(4) 0.3115(4) 0.0318(15) Uani 1 1 d . . .
O30 O 0.6640(5) 0.7893(5) 0.1897(4) 0.0352(16) Uani 1 1 d . . .
O31 O 0.4626(5) 0.7683(4) 0.2291(3) 0.0236(13) Uani 1 1 d . . .
O32 O 0.2481(4) 0.7425(4) 0.2653(3) 0.0224(13) Uani 1 1 d . . .
O33 O 0.0441(6) 0.7236(5) 0.3027(4) 0.0351(16) Uani 1 1 d . . .
O34 O 0.1542(6) 0.5359(5) 0.2336(4) 0.0367(16) Uani 1 1 d . . .
O35 O 0.3491(5) 0.5540(4) 0.2023(3) 0.0281(14) Uani 1 1 d . . .
O36 O 0.5385(5) 0.5821(4) 0.1659(3) 0.0315(15) Uani 1 1 d . . .
O37 O 0.6068(5) 0.6380(5) 0.0283(3) 0.0340(16) Uani 1 1 d . . .
O38 O 0.4031(5) 0.6378(4) 0.0560(3) 0.0259(14) Uani 1 1 d . . .
O39 O 0.2057(5) 0.6080(4) 0.0887(3) 0.0294(15) Uani 1 1 d . . .
O40 O 0.0266(6) 0.5509(5) 0.1292(4) 0.049(2) Uani 1 1 d . . .
O41 O -0.0395(5) 0.6591(5) 0.2052(4) 0.0450(19) Uani 1 1 d . . .
O42 O 0.1569(5) 0.6956(4) 0.1798(3) 0.0273(14) Uani 1 1 d . . .
O43 O 0.3674(5) 0.7143(4) 0.1476(3) 0.0239(13) Uani 1 1 d . . .
O44 O 0.5651(5) 0.7410(4) 0.1104(3) 0.0307(15) Uani 1 1 d . . .
O45 O 0.6808(6) 0.9561(5) 0.1720(4) 0.0447(19) Uani 1 1 d . . .
O46 O 0.4872(5) 0.9218(4) 0.1989(3) 0.0297(15) Uani 1 1 d . . .
O47 O 0.2788(5) 0.8966(4) 0.2333(3) 0.0239(13) Uani 1 1 d . . .
O48 O 0.0794(5) 0.8772(4) 0.2668(3) 0.0282(14) Uani 1 1 d . . .
O49 O 0.0269(5) 0.9879(4) 0.3417(4) 0.0375(17) Uani 1 1 d . . .
O50 O 0.2237(5) 1.0118(4) 0.2940(3) 0.0277(14) Uani 1 1 d . . .
O51 O 0.4257(5) 1.0355(4) 0.2635(3) 0.0282(14) Uani 1 1 d . . .
O52 O 0.6290(7) 1.0571(5) 0.2566(4) 0.0446(19) Uani 1 1 d . . .
O53 O 0.4156(7) 1.2142(6) 0.2086(5) 0.058(2) Uani 1 1 d . . .
O54 O 0.2429(6) 1.1695(4) 0.2251(4) 0.0402(18) Uani 1 1 d . . .
O55 O 0.0413(7) 1.1708(5) 0.2547(6) 0.061(3) Uani 1 1 d . . .
O56 O 0.0995(5) 1.0341(4) 0.2045(3) 0.0301(15) Uani 1 1 d . . .
O57 O 0.3031(5) 1.0597(4) 0.1613(4) 0.0300(15) Uani 1 1 d . . .
O58 O 0.5035(5) 1.0885(5) 0.1435(4) 0.0359(16) Uani 1 1 d . . .
O59 O 0.5654(6) 0.8992(5) 0.0673(4) 0.0375(17) Uani 1 1 d . . .
O60 O 0.3882(5) 0.8739(4) 0.1078(3) 0.0250(13) Uani 1 1 d . . .
O61 O 0.1883(5) 0.8505(4) 0.1424(3) 0.0260(14) Uani 1 1 d . . .
O62 O -0.0028(5) 0.8416(4) 0.1723(4) 0.0351(16) Uani 1 1 d . . .
O63 O 0.0302(6) 0.7174(5) 0.0680(4) 0.0423(18) Uani 1 1 d . . .
O64 O 0.2240(5) 0.7617(4) 0.0387(3) 0.0271(14) Uani 1 1 d . . .
O65 O 0.4271(5) 0.7807(4) 0.0053(3) 0.0288(14) Uani 1 1 d . . .
O66 O 0.4557(6) 0.6908(5) -0.0953(4) 0.0431(19) Uani 1 1 d . . .
O67 O 0.2667(6) 0.6778(5) -0.0509(4) 0.0385(18) Uani 1 1 d . . .
O68 O 0.0820(7) 0.6458(6) -0.0423(5) 0.059(2) Uani 1 1 d . . .
O69 O 0.0814(7) 0.8062(5) -0.0673(4) 0.051(2) Uani 1 1 d . . .
O70 O 0.2986(6) 0.8325(5) -0.1082(4) 0.0415(18) Uani 1 1 d . . .
O71 O 0.1134(7) 1.1912(6) 0.1156(5) 0.062(3) Uani 1 1 d . . .
O72 O 0.3305(7) 1.2228(6) 0.0880(5) 0.057(2) Uani 1 1 d . . .
O73 O 0.2407(6) 0.9291(4) -0.0090(3) 0.0328(15) Uani 1 1 d . . .
O101 O 0.3002(6) 0.0543(5) 0.0308(4) 0.0444(19) Uiso 1 1 d . . .
O102 O 0.4634(8) 0.5879(7) 0.5501(5) 0.072(3) Uiso 1 1 d . . .
O103 O 0.0635(7) 0.0195(6) 0.0776(5) 0.059(2) Uiso 1 1 d . . .
O104 O 0.8508(8) 0.8921(6) 0.3213(5) 0.069(3) Uiso 1 1 d . . .
O105 O 0.2140(8) 0.0366(7) 0.4246(6) 0.076(3) Uiso 1 1 d . . .
O106 O 0.6047(9) 0.2302(7) 0.2531(6) 0.084(3) Uiso 1 1 d . . .
O107 O 0.1336(9) 0.9820(8) 0.8186(6) 0.091(3) Uiso 1 1 d . . .
O108 O 0.8674(12) 0.8597(10) 0.0561(7) 0.119(5) Uiso 1 1 d . . .
O109 O 0.8209(11) 0.7680(9) 0.2801(7) 0.104(4) Uiso 1 1 d . . .
O110 O 0.3983(9) 0.0710(8) 0.3887(6) 0.087(3) Uiso 1 1 d . . .
O111 O 0.2410(10) 0.2493(8) 0.3278(7) 0.096(4) Uiso 1 1 d . . .
O112 O 0.1677(10) 0.8439(8) 0.7671(6) 0.095(4) Uiso 1 1 d . . .
O113 O 0.7187(11) 0.9409(9) 0.4317(7) 0.109(4) Uiso 1 1 d . . .
O114 O 0.7954(10) 0.6093(9) 0.1647(7) 0.102(4) Uiso 1 1 d . . .
O115 O 0.1827(14) 0.3025(12) 0.9831(9) 0.152(6) Uiso 1 1 d . . .
O116 O 0.0585(18) 0.5709(15) 0.4337(12) 0.204(9) Uiso 1 1 d . . .
O117 O 0.3308(17) 0.4287(14) 0.0974(10) 0.179(8) Uiso 1 1 d . . .
O118 O 0.8094(17) 0.4639(14) 0.3402(11) 0.187(8) Uiso 1 1 d . . .
O119 O 0.2330(16) 0.4493(13) 0.5054(10) 0.171(7) Uiso 1 1 d . . .
O120 O 0.2889(16) 0.5531(13) 0.8958(10) 0.174(7) Uiso 1 1 d . . .
O121 O 0.031(2) 0.231(2) 0.3666(15) 0.262(13) Uiso 1 1 d . . .
O122 O 0.168(2) 0.2370(18) 0.4780(14) 0.244(12) Uiso 1 1 d . . .
O123 O 0.958(2) 0.9832(18) 0.4885(14) 0.227(11) Uiso 1 1 d . . .

loop_
_atom_site_aniso_label
_atom_site_aniso_U_11
_atom_site_aniso_U_22
_atom_site_aniso_U_33
_atom_site_aniso_U_23
_atom_site_aniso_U_13
_atom_site_aniso_U_12
Mo1 0.0370(5) 0.0523(6) 0.0325(5) -0.0234(5) -0.0053(4) -0.0118(4)
Mo2 0.0359(5) 0.0428(5) 0.0254(4) -0.0152(4) 0.0006(4) -0.0082(4)
Mo3 0.0195(4) 0.0270(4) 0.0212(4) -0.0083(3) -0.0030(3) -0.0078(3)
Mo4 0.0262(4) 0.0333(5) 0.0273(4) -0.0122(4) 0.0020(3) -0.0076(4)
Mo5 0.0229(4) 0.0239(4) 0.0213(4) -0.0064(3) -0.0024(3) -0.0037(3)
Mo6 0.0244(4) 0.0199(4) 0.0204(4) -0.0053(3) -0.0013(3) -0.0066(3)
Mo7 0.0333(5) 0.0238(4) 0.0283(4) -0.0049(4) -0.0045(4) -0.0041(4)
Mo8 0.0412(5) 0.0241(4) 0.0343(5) -0.0075(4) -0.0009(4) -0.0136(4)
Mo9 0.0246(4) 0.0234(4) 0.0209(4) -0.0094(3) 0.0001(3) -0.0057(3)
Mo10 0.0304(5) 0.0335(5) 0.0424(5) -0.0168(4) -0.0018(4) -0.0134(4)
Mo11 0.0243(4) 0.0265(4) 0.0238(4) -0.0101(3) 0.0021(3) -0.0104(3)
Mo12 0.0204(4) 0.0234(4) 0.0257(4) -0.0091(3) -0.0027(3) -0.0069(3)
Mo13 0.0313(5) 0.0330(5) 0.0298(4) -0.0111(4) 0.0027(4) -0.0174(4)
Mo14 0.0206(4) 0.0196(4) 0.0242(4) -0.0077(3) -0.0019(3) -0.0046(3)
Mo15 0.0397(5) 0.0265(5) 0.0449(5) -0.0064(4) -0.0010(4) -0.0159(4)
Mo16 0.0316(5) 0.0212(5) 0.0553(6) -0.0060(4) -0.0048(4) -0.0058(4)
Mo17 0.0403(5) 0.0315(5) 0.0201(4) -0.0079(4) -0.0041(3) -0.0123(4)
Mo18 0.0404(5) 0.0364(5) 0.0360(5) -0.0107(4) -0.0130(4) -0.0133(4)
Sb1 0.0228(3) 0.0237(3) 0.0202(3) -0.0079(2) -0.0017(2) -0.0062(2)
Sb2 0.0224(3) 0.0207(3) 0.0223(3) -0.0075(2) -0.0015(2) -0.0080(2)
Sb3 0.0205(3) 0.0188(3) 0.0184(3) -0.0066(2) -0.0016(2) -0.0062(2)
Sb4 0.0258(3) 0.0211(3) 0.0218(3) -0.0081(2) -0.0028(2) -0.0075(2)
Sb5 0.0379(4) 0.0287(4) 0.0207(3) -0.0040(3) -0.0009(3) -0.0134(3)
Sb6 0.0303(4) 0.0250(3) 0.0255(3) -0.0058(3) -0.0102(3) -0.0053(3)
O1 0.059(6) 0.083(7) 0.064(6) -0.054(6) 0.003(5) -0.022(5)
O2 0.053(6) 0.064(6) 0.049(5) -0.009(4) -0.023(4) -0.012(5)
O3 0.056(5) 0.056(5) 0.043(5) -0.033(4) 0.005(4) -0.012(4)
O4 0.047(5) 0.061(6) 0.042(5) -0.011(4) 0.007(4) -0.012(4)
O5 0.033(4) 0.063(5) 0.023(4) -0.013(4) 0.001(3) -0.012(4)
O6 0.048(5) 0.046(5) 0.030(4) -0.002(4) 0.009(3) -0.021(4)
O7 0.028(4) 0.032(4) 0.022(3) -0.009(3) -0.003(3) -0.009(3)
O8 0.028(4) 0.035(4) 0.026(3) -0.015(3) -0.006(3) -0.009(3)
O9 0.035(4) 0.047(5) 0.046(4) -0.019(4) -0.014(3) -0.006(4)
O10 0.040(4) 0.030(4) 0.030(4) 0.000(3) -0.005(3) -0.014(3)
O11 0.038(4) 0.033(4) 0.029(4) -0.002(3) -0.011(3) -0.004(3)
O12 0.043(5) 0.036(4) 0.037(4) -0.009(3) -0.003(3) -0.001(3)
O13 0.044(4) 0.026(4) 0.031(4) -0.003(3) -0.009(3) -0.011(3)
O14 0.065(6) 0.050(5) 0.038(4) -0.006(4) 0.006(4) -0.033(5)
O15 0.061(5) 0.033(4) 0.054(5) -0.023(4) 0.000(4) -0.018(4)
O16 0.058(5) 0.030(4) 0.043(4) -0.014(4) 0.004(4) -0.010(4)
O17 0.033(4) 0.031(4) 0.031(4) -0.011(3) 0.001(3) -0.015(3)
O18 0.025(3) 0.017(3) 0.026(3) -0.005(3) -0.004(3) -0.002(3)
O19 0.027(4) 0.032(4) 0.034(4) -0.013(3) 0.001(3) -0.007(3)
O20 0.032(4) 0.033(4) 0.027(3) -0.008(3) 0.002(3) -0.013(3)
O21 0.026(3) 0.029(4) 0.025(3) -0.015(3) -0.001(3) -0.008(3)
O22 0.032(4) 0.032(4) 0.027(3) -0.012(3) 0.002(3) -0.014(3)
O23 0.025(4) 0.043(4) 0.034(4) -0.016(3) -0.002(3) -0.005(3)
O24 0.039(4) 0.030(4) 0.026(3) -0.012(3) -0.003(3) -0.012(3)
O25 0.055(5) 0.039(4) 0.038(4) -0.021(4) 0.006(4) -0.027(4)
O26 0.032(4) 0.048(5) 0.047(5) -0.020(4) 0.000(3) -0.008(4)
O27 0.021(3) 0.036(4) 0.027(3) -0.010(3) -0.005(3) -0.006(3)
O28 0.019(3) 0.031(4) 0.029(3) -0.010(3) -0.005(3) -0.007(3)
O29 0.026(4) 0.036(4) 0.039(4) -0.011(3) -0.005(3) -0.015(3)
O30 0.024(4) 0.049(5) 0.039(4) -0.024(4) 0.000(3) -0.010(3)
O31 0.020(3) 0.025(3) 0.026(3) -0.006(3) -0.004(3) -0.008(3)
O32 0.017(3) 0.022(3) 0.026(3) -0.004(3) -0.003(2) -0.007(3)
O33 0.040(4) 0.036(4) 0.032(4) -0.010(3) 0.003(3) -0.017(3)
O34 0.034(4) 0.036(4) 0.044(4) -0.011(3) -0.003(3) -0.018(3)
O35 0.033(4) 0.023(3) 0.023(3) -0.003(3) 0.000(3) -0.008(3)
O36 0.033(4) 0.027(4) 0.032(4) -0.010(3) 0.006(3) -0.008(3)
O37 0.037(4) 0.043(4) 0.027(3) -0.020(3) 0.004(3) -0.011(3)
O38 0.032(4) 0.019(3) 0.024(3) -0.005(3) -0.007(3) -0.005(3)
O39 0.032(4) 0.026(4) 0.033(4) -0.009(3) -0.009(3) -0.010(3)
O40 0.052(5) 0.048(5) 0.064(5) -0.028(4) -0.004(4) -0.025(4)
O41 0.024(4) 0.055(5) 0.058(5) -0.025(4) 0.002(4) -0.010(4)
O42 0.032(4) 0.025(4) 0.032(3) -0.012(3) 0.000(3) -0.014(3)
O43 0.026(3) 0.022(3) 0.026(3) -0.012(3) -0.001(3) -0.006(3)
O44 0.030(4) 0.037(4) 0.025(3) -0.013(3) 0.001(3) -0.009(3)
O45 0.044(5) 0.049(5) 0.048(5) -0.025(4) 0.011(4) -0.019(4)
O46 0.036(4) 0.027(4) 0.026(3) -0.009(3) 0.002(3) -0.011(3)
O47 0.023(3) 0.025(3) 0.026(3) -0.014(3) -0.003(3) -0.004(3)
O48 0.035(4) 0.029(4) 0.025(3) -0.014(3) -0.001(3) -0.009(3)
O49 0.033(4) 0.029(4) 0.043(4) -0.014(3) 0.003(3) -0.001(3)
O50 0.027(4) 0.024(3) 0.035(4) -0.017(3) 0.001(3) -0.005(3)
O51 0.031(4) 0.027(4) 0.031(3) -0.012(3) 0.003(3) -0.013(3)
O52 0.065(6) 0.043(5) 0.035(4) -0.006(4) -0.009(4) -0.033(4)
O53 0.050(5) 0.064(6) 0.086(6) -0.043(5) 0.013(5) -0.036(5)
O54 0.040(4) 0.016(3) 0.060(5) -0.008(3) -0.009(4) -0.005(3)
O55 0.044(5) 0.036(5) 0.107(7) -0.031(5) 0.009(5) -0.015(4)
O56 0.028(4) 0.026(4) 0.033(4) -0.003(3) -0.009(3) -0.007(3)
O57 0.030(4) 0.027(4) 0.034(4) -0.008(3) 0.001(3) -0.012(3)
O58 0.034(4) 0.042(4) 0.033(4) -0.008(3) 0.000(3) -0.018(3)
O59 0.041(4) 0.047(5) 0.029(4) -0.012(3) 0.012(3) -0.024(4)
O60 0.029(4) 0.024(3) 0.021(3) -0.004(3) -0.001(3) -0.011(3)
O61 0.022(3) 0.030(4) 0.027(3) -0.009(3) -0.004(3) -0.009(3)
O62 0.027(4) 0.036(4) 0.040(4) -0.013(3) -0.009(3) -0.003(3)
O63 0.046(5) 0.035(4) 0.039(4) -0.008(3) -0.009(4) -0.006(4)
O64 0.033(4) 0.023(3) 0.023(3) -0.004(3) -0.011(3) -0.007(3)
O65 0.036(4) 0.019(3) 0.027(3) -0.004(3) -0.008(3) -0.005(3)
O66 0.057(5) 0.046(5) 0.027(4) -0.019(4) 0.005(3) -0.013(4)
O67 0.050(5) 0.044(5) 0.029(4) -0.016(3) -0.002(3) -0.019(4)
O68 0.069(6) 0.051(5) 0.071(6) -0.028(5) -0.020(5) -0.022(5)
O69 0.051(5) 0.049(5) 0.046(5) -0.001(4) -0.021(4) -0.015(4)
O70 0.052(5) 0.039(4) 0.032(4) -0.004(3) -0.014(3) -0.015(4)
O71 0.055(6) 0.043(5) 0.066(6) 0.018(4) -0.025(5) -0.018(4)
O72 0.061(6) 0.048(5) 0.053(5) 0.006(4) -0.003(4) -0.029(5)
O73 0.041(4) 0.023(4) 0.025(3) 0.007(3) -0.011(3) -0.010(3)

loop_
_atom_type_symbol
_atom_type_description
_atom_type_scat_dispersion_real
_atom_type_scat_dispersion_imag
_atom_type_scat_source
O O 0.0106 0.0060 'International Tables Vol C Tables 4.2.6.8 and 6.1.1.4'
Mo Mo -1.6832 0.6857 'International Tables Vol C Tables 4.2.6.8 and 6.1.1.4'
Sb Sb -0.5866 1.5461 'International Tables Vol C Tables 4.2.6.8 and 6.1.1.4'
H H 0.0000 0.0000 'International Tables Vol C Tables 4.2.6.8 and 6.1.1.4'
N N 0.0061 0.0033 'International Tables Vol C Tables 4.2.6.8 and 6.1.1.4'

loop_
_geom_angle_atom_site_label_1
_geom_angle_atom_site_label_2
_geom_angle_atom_site_label_3
_geom_angle
_geom_angle_site_symmetry_1
_geom_angle_site_symmetry_3
_geom_angle_publ_flag
O2 Mo1 O1 104.6(4) . . ?
O2 Mo1 O5 100.5(4) . . ?
O1 Mo1 O5 99.6(4) . . ?
O2 Mo1 O25 98.7(4) . . ?
O1 Mo1 O25 94.6(4) . . ?
O5 Mo1 O25 152.4(3) . . ?
O2 Mo1 O8 98.3(3) . . ?
O1 Mo1 O8 155.1(4) . . ?
O5 Mo1 O8 85.5(3) . . ?
O25 Mo1 O8 72.2(3) . . ?
O2 Mo1 O24 166.2(3) . . ?
O1 Mo1 O24 88.3(3) . . ?
O5 Mo1 O24 72.2(3) . . ?
O25 Mo1 O24 84.7(3) . . ?
O8 Mo1 O24 69.9(2) . . ?
O4 Mo2 O3 105.0(4) . . ?
O4 Mo2 O23 101.0(4) . . ?
O3 Mo2 O23 97.5(4) . . ?
O4 Mo2 O5 96.4(4) . . ?
O3 Mo2 O5 99.4(4) . . ?
O23 Mo2 O5 151.6(3) . . ?
O4 Mo2 O7 99.2(3) . . ?
O3 Mo2 O7 155.1(3) . . ?
O23 Mo2 O7 72.4(3) . . ?
O5 Mo2 O7 82.9(3) . . ?
O4 Mo2 O24 164.4(3) . . ?
O3 Mo2 O24 87.6(3) . . ?
O23 Mo2 O24 86.0(3) . . ?
O5 Mo2 O24 72.1(3) . . ?
O7 Mo2 O24 69.4(2) . . ?
O9 Mo3 O29 104.6(4) . . ?
O9 Mo3 O20 98.8(3) . . ?
O29 Mo3 O20 101.3(3) . . ?
O9 Mo3 O25 95.4(3) . . ?
O29 Mo3 O25 94.2(3) . . ?
O20 Mo3 O25 155.5(3) . . ?
O9 Mo3 O8 100.2(3) . . ?
O29 Mo3 O8 153.6(3) . . ?
O20 Mo3 O8 83.6(3) . . ?
O25 Mo3 O8 74.4(3) . . ?
O9 Mo3 O28 171.3(3) . . ?
O29 Mo3 O28 83.8(3) . . ?
O20 Mo3 O28 81.3(3) . . ?
O25 Mo3 O28 81.7(3) . . ?
O8 Mo3 O28 71.2(2) . . ?
O26 Mo4 O6 105.7(4) . . ?
O26 Mo4 O22 100.6(3) . . ?
O6 Mo4 O22 100.1(3) . . ?
O26 Mo4 O23 95.5(3) . . ?
O6 Mo4 O23 99.0(3) . . ?
O22 Mo4 O23 150.6(3) . . ?
O26 Mo4 O7 154.9(3) . . ?
O6 Mo4 O7 98.2(3) . . ?
O22 Mo4 O7 82.5(2) . . ?
O23 Mo4 O7 72.8(3) . . ?
O19 Mo5 O11 103.7(3) . . ?
O19 Mo5 O18 100.7(3) . . ?
O11 Mo5 O18 99.6(3) . . ?
O19 Mo5 O20 96.4(3) . . ?
O11 Mo5 O20 93.5(3) . . ?
O18 Mo5 O20 155.2(3) . . ?
O19 Mo5 O21 164.3(3) . . ?
O11 Mo5 O21 91.8(3) . . ?
O18 Mo5 O21 74.0(2) . . ?
O20 Mo5 O21 84.7(3) . . ?
O19 Mo5 O31 87.4(3) . . ?
O11 Mo5 O31 167.4(3) . . ?
O18 Mo5 O31 84.1(2) . . ?
O20 Mo5 O31 78.9(2) . . ?
O21 Mo5 O31 77.5(2) . . ?
O10 Mo6 O17 102.6(3) . . ?
O10 Mo6 O22 97.6(3) . . ?
O17 Mo6 O22 100.6(3) . . ?
O10 Mo6 O18 96.2(3) . . ?
O17 Mo6 O18 95.0(3) . . ?
O22 Mo6 O18 156.3(3) . . ?
O10 Mo6 O21 93.7(3) . . ?
O17 Mo6 O21 161.1(3) . . ?
O22 Mo6 O21 86.5(3) . . ?
O18 Mo6 O21 73.5(2) . . ?
O10 Mo6 O32 171.9(3) . . ?
O17 Mo6 O32 85.5(3) . . ?
O22 Mo6 O32 80.6(3) . . ?
O18 Mo6 O32 83.0(2) . . ?
O21 Mo6 O32 78.3(2) . . ?
O12 Mo7 O16 105.1(4) . . ?
O12 Mo7 O13 98.1(3) . . ?
O16 Mo7 O13 101.1(3) . . ?
O12 Mo7 O36 95.8(3) . . ?
O16 Mo7 O36 96.7(3) . . ?
O13 Mo7 O36 153.6(3) . . ?
O12 Mo7 O35 159.4(3) . . ?
O16 Mo7 O35 95.3(3) . . ?
O13 Mo7 O35 74.8(3) . . ?
O36 Mo7 O35 84.4(3) . . ?
O14 Mo8 O15 103.7(4) . . ?
O14 Mo8 O34 99.2(4) . . ?
O15 Mo8 O34 98.4(4) . . ?
O14 Mo8 O13 98.0(4) . . ?
O15 Mo8 O13 96.9(3) . . ?
O34 Mo8 O13 153.5(3) . . ?
O14 Mo8 O35 159.9(3) . . ?
O15 Mo8 O35 94.9(3) . . ?
O34 Mo8 O35 85.6(3) . . ?
O13 Mo8 O35 71.6(3) . . ?
O14 Mo8 O17 84.4(3) . . ?
O15 Mo8 O17 170.5(3) . . ?
O34 Mo8 O17 85.0(3) . . ?
O13 Mo8 O17 76.8(3) . . ?
O35 Mo8 O17 76.5(2) . . ?
O37 Mo9 O44 103.4(3) . . ?
O37 Mo9 O36 101.4(3) . . ?
O44 Mo9 O36 102.0(3) . . ?
O37 Mo9 O38 94.9(3) . . ?
O44 Mo9 O38 156.4(3) . . ?
O36 Mo9 O38 88.6(3) . . ?
O37 Mo9 O65 96.0(3) . . ?
O44 Mo9 O65 89.3(3) . . ?
O36 Mo9 O65 156.4(3) . . ?
O38 Mo9 O65 73.9(2) . . ?
O37 Mo9 O43 165.7(3) . . ?
O44 Mo9 O43 89.9(3) . . ?
O36 Mo9 O43 80.5(3) . . ?
O38 Mo9 O43 70.8(2) . . ?
O65 Mo9 O43 78.7(2) . . ?
O37 Mo9 Sb4 130.4(2) . . ?
O44 Mo9 Sb4 125.6(2) . . ?
O36 Mo9 Sb4 77.6(2) . . ?
O38 Mo9 Sb4 35.92(16) . . ?
O65 Mo9 Sb4 78.96(19) . . ?
O43 Mo9 Sb4 35.74(14) . . ?
O40 Mo10 O41 103.9(4) . . ?
O40 Mo10 O34 99.4(4) . . ?
O41 Mo10 O34 100.3(3) . . ?
O40 Mo10 O63 99.0(4) . . ?
O41 Mo10 O63 94.3(4) . . ?
O34 Mo10 O63 153.0(3) . . ?
O40 Mo10 O39 95.1(3) . . ?
O41 Mo10 O39 158.9(3) . . ?
O34 Mo10 O39 85.3(3) . . ?
O63 Mo10 O39 73.5(3) . . ?
O40 Mo10 O42 165.5(3) . . ?
O41 Mo10 O42 90.6(3) . . ?
O34 Mo10 O42 76.7(3) . . ?
O63 Mo10 O42 80.6(3) . . ?
O39 Mo10 O42 70.8(2) . . ?
O30 Mo11 O59 104.6(3) . . ?
O30 Mo11 O46 100.5(3) . . ?
O59 Mo11 O46 99.0(3) . . ?
O30 Mo11 O44 92.2(3) . . ?
O59 Mo11 O44 88.6(3) . . ?
O46 Mo11 O44 162.9(3) . . ?
O30 Mo11 O31 100.8(3) . . ?
O59 Mo11 O31 152.7(3) . . ?
O46 Mo11 O31 85.7(3) . . ?
O44 Mo11 O31 80.7(2) . . ?
O30 Mo11 O60 169.6(3) . . ?
O59 Mo11 O60 81.2(3) . . ?
O46 Mo11 O60 86.9(3) . . ?
O44 Mo11 O60 79.1(2) . . ?
O31 Mo11 O60 72.3(2) . . ?
O30 Mo11 Sb3 135.8(3) . . ?
O59 Mo11 Sb3 118.1(2) . . ?
O46 Mo11 Sb3 84.2(2) . . ?
O44 Mo11 Sb3 78.78(19) . . ?
O31 Mo11 Sb3 35.23(17) . . ?
O60 Mo11 Sb3 37.07(15) . . ?
O33 Mo12 O62 104.2(4) . . ?
O33 Mo12 O42 101.3(3) . . ?
O62 Mo12 O42 97.7(3) . . ?
O33 Mo12 O48 94.7(3) . . ?
O62 Mo12 O48 88.5(3) . . ?
O42 Mo12 O48 160.8(3) . . ?
O33 Mo12 O32 100.6(3) . . ?
O62 Mo12 O32 153.8(3) . . ?
O42 Mo12 O32 85.1(3) . . ?
O48 Mo12 O32 81.4(2) . . ?
O33 Mo12 O61 170.9(3) . . ?
O62 Mo12 O61 83.3(3) . . ?
O42 Mo12 O61 82.5(2) . . ?
O48 Mo12 O61 80.3(2) . . ?
O32 Mo12 O61 71.2(2) . . ?
O33 Mo12 Sb3 134.8(2) . . ?
O62 Mo12 Sb3 120.0(2) . . ?
O42 Mo12 Sb3 82.55(19) . . ?
O48 Mo12 Sb3 78.64(18) . . ?
O32 Mo12 Sb3 34.34(16) . . ?
O61 Mo12 Sb3 36.88(16) . . ?
O45 Mo13 O52 106.2(4) . . ?
O45 Mo13 O58 98.5(4) . . ?
O52 Mo13 O58 101.7(3) . . ?
O45 Mo13 O29 96.2(3) . . ?
O52 Mo13 O29 95.6(3) . . ?
O58 Mo13 O29 153.1(3) . . ?
O45 Mo13 O51 156.0(3) . . ?
O52 Mo13 O51 97.8(3) . . ?
O58 Mo13 O51 74.9(3) . . ?
O29 Mo13 O51 82.5(3) . . ?
O45 Mo13 O46 87.3(3) . . ?
O52 Mo13 O46 164.6(3) . . ?
O58 Mo13 O46 82.9(3) . . ?
O29 Mo13 O46 75.3(2) . . ?
O51 Mo13 O46 69.1(2) . . ?
O45 Mo13 Mo15 132.0(3) . . ?
O52 Mo13 Mo15 91.4(3) . . ?
O58 Mo13 Mo15 33.5(2) . . ?
O29 Mo13 Mo15 126.69(19) . . ?
O51 Mo13 Mo15 44.23(18) . . ?
O46 Mo13 Mo15 84.52(17) . . ?
O49 Mo14 O48 103.9(3) . . ?
O49 Mo14 O56 97.6(3) . . ?
O48 Mo14 O56 95.8(3) . . ?
O49 Mo14 O27 96.5(3) . . ?
O48 Mo14 O27 97.0(3) . . ?
O56 Mo14 O27 158.0(3) . . ?
O49 Mo14 O50 98.3(3) . . ?
O48 Mo14 O50 157.0(3) . . ?
O56 Mo14 O50 75.3(3) . . ?
O27 Mo14 O50 86.0(3) . . ?
O49 Mo14 O47 169.1(3) . . ?
O48 Mo14 O47 87.0(3) . . ?
O56 Mo14 O47 81.2(3) . . ?
O27 Mo14 O47 81.7(2) . . ?
O50 Mo14 O47 70.8(2) . . ?
O53 Mo15 O72 106.7(5) . . ?
O53 Mo15 O54 96.5(3) . . ?
O72 Mo15 O54 100.2(4) . . ?
O53 Mo15 O58 100.6(4) . . ?
O72 Mo15 O58 97.4(4) . . ?
O54 Mo15 O58 150.8(3) . . ?
O53 Mo15 O51 95.9(4) . . ?
O72 Mo15 O51 156.5(3) . . ?
O54 Mo15 O51 83.1(3) . . ?
O58 Mo15 O51 71.7(3) . . ?
O53 Mo15 O57 161.8(4) . . ?
O72 Mo15 O57 89.4(3) . . ?
O54 Mo15 O57 71.7(3) . . ?
O58 Mo15 O57 85.4(3) . . ?
O51 Mo15 O57 69.4(2) . . ?
O53 Mo15 Mo13 90.0(3) . . ?
O72 Mo15 Mo13 129.5(3) . . ?
O54 Mo15 Mo13 125.5(2) . . ?
O58 Mo15 Mo13 32.1(2) . . ?
O51 Mo15 Mo13 42.32(16) . . ?
O57 Mo15 Mo13 86.06(17) . . ?
O55 Mo16 O71 105.9(5) . . ?
O55 Mo16 O54 98.3(4) . . ?
O71 Mo16 O54 101.0(4) . . ?
O55 Mo16 O56 98.3(3) . . ?
O71 Mo16 O56 98.9(4) . . ?
O54 Mo16 O56 149.5(3) . . ?
O55 Mo16 O50 97.6(4) . . ?
O71 Mo16 O50 155.6(4) . . ?
O54 Mo16 O50 81.7(3) . . ?
O56 Mo16 O50 70.9(2) . . ?
O55 Mo16 O57 165.1(4) . . ?
O71 Mo16 O57 87.2(4) . . ?
O54 Mo16 O57 71.8(3) . . ?
O56 Mo16 O57 86.4(2) . . ?
O50 Mo16 O57 70.4(2) . . ?
O66 Mo17 O70 105.0(4) . . ?
O66 Mo17 O67 98.2(3) . . ?
O70 Mo17 O67 101.0(3) . . ?
O66 Mo17 O65 101.4(3) . . ?
O70 Mo17 O65 94.6(3) . . ?
O67 Mo17 O65 150.8(3) . . ?
O66 Mo17 O38 94.7(3) . . ?
O70 Mo17 O38 158.6(3) . . ?
O67 Mo17 O38 84.1(3) . . ?
O65 Mo17 O38 73.0(2) . . ?
O66 Mo17 O64 163.6(3) . . ?
O70 Mo17 O64 90.7(3) . . ?
O67 Mo17 O64 73.5(3) . . ?
O65 Mo17 O64 81.9(2) . . ?
O38 Mo17 O64 70.8(2) . . ?
O69 Mo18 O68 106.4(4) . . ?
O69 Mo18 O63 97.6(4) . . ?
O68 Mo18 O63 99.8(4) . . ?
O69 Mo18 O67 97.6(4) . . ?
O68 Mo18 O67 97.9(4) . . ?
O63 Mo18 O67 152.3(3) . . ?
O69 Mo18 O39 153.4(3) . . ?
O68 Mo18 O39 100.0(3) . . ?
O63 Mo18 O39 74.1(3) . . ?
O67 Mo18 O39 82.0(3) . . ?
O69 Mo18 O64 84.0(3) . . ?
O68 Mo18 O64 166.9(4) . . ?
O63 Mo18 O64 86.5(3) . . ?
O67 Mo18 O64 72.3(2) . . ?
O39 Mo18 O64 70.5(2) . . ?
O21 Sb1 O7 93.3(3) . . ?
O21 Sb1 O28 95.8(3) . . ?
O7 Sb1 O28 170.2(2) . . ?
O21 Sb1 O27 96.5(3) . . ?
O7 Sb1 O27 86.8(3) . . ?
O28 Sb1 O27 96.0(3) . . ?
O21 Sb1 O8 92.4(3) . . ?
O7 Sb1 O8 94.7(3) . . ?
O28 Sb1 O8 81.1(3) . . ?
O27 Sb1 O8 170.9(2) . . ?
O21 Sb1 O24 171.4(3) . . ?
O7 Sb1 O24 81.4(3) . . ?
O28 Sb1 O24 89.2(3) . . ?
O27 Sb1 O24 90.0(3) . . ?
O8 Sb1 O24 81.4(3) . . ?
O28 Sb2 O51 90.6(3) . . ?
O28 Sb2 O46 93.7(3) . . ?
O51 Sb2 O46 83.4(3) . . ?
O28 Sb2 O47 93.9(3) . . ?
O51 Sb2 O47 174.4(3) . . ?
O46 Sb2 O47 99.7(3) . . ?
O28 Sb2 O50 92.1(3) . . ?
O51 Sb2 O50 95.5(3) . . ?
O46 Sb2 O50 174.2(3) . . ?
O47 Sb2 O50 81.0(2) . . ?
O28 Sb2 O57 171.9(3) . . ?
O51 Sb2 O57 83.1(3) . . ?
O46 Sb2 O57 90.6(3) . . ?
O47 Sb2 O57 92.2(3) . . ?
O50 Sb2 O57 83.6(3) . . ?
O32 Sb3 O31 105.6(3) . . ?
O32 Sb3 O47 90.4(3) . . ?
O31 Sb3 O47 90.6(2) . . ?
O32 Sb3 O43 89.5(2) . . ?
O31 Sb3 O43 90.2(2) . . ?
O47 Sb3 O43 179.2(3) . . ?
O32 Sb3 O60 173.7(2) . . ?
O31 Sb3 O60 80.6(3) . . ?
O47 Sb3 O60 90.4(3) . . ?
O43 Sb3 O60 89.6(2) . . ?
O32 Sb3 O61 80.5(3) . . ?
O31 Sb3 O61 173.9(3) . . ?
O47 Sb3 O61 89.7(2) . . ?
O43 Sb3 O61 89.5(2) . . ?
O60 Sb3 O61 93.3(3) . . ?
O32 Sb3 Mo11 143.12(18) . . ?
O31 Sb3 Mo11 37.52(18) . . ?
O47 Sb3 Mo11 89.19(18) . . ?
O43 Sb3 Mo11 91.37(18) . . ?
O60 Sb3 Mo11 43.12(18) . . ?
O61 Sb3 Mo11 136.39(18) . . ?
O32 Sb3 Mo12 37.43(18) . . ?
O31 Sb3 Mo12 143.04(18) . . ?
O47 Sb3 Mo12 89.96(18) . . ?
O43 Sb3 Mo12 89.49(18) . . ?
O60 Sb3 Mo12 136.36(18) . . ?
O61 Sb3 Mo12 43.06(18) . . ?
Mo11 Sb3 Mo12 178.99(3) . . ?
O35 Sb4 O43 91.3(3) . . ?
O35 Sb4 O39 95.3(3) . . ?
O43 Sb4 O39 171.7(3) . . ?
O35 Sb4 O42 96.5(3) . . ?
O43 Sb4 O42 99.3(2) . . ?
O39 Sb4 O42 84.9(3) . . ?
O35 Sb4 O38 94.3(3) . . ?
O43 Sb4 O38 79.8(2) . . ?
O39 Sb4 O38 94.7(3) . . ?
O42 Sb4 O38 169.2(3) . . ?
O35 Sb4 O64 176.0(3) . . ?
O43 Sb4 O64 89.6(3) . . ?
O39 Sb4 O64 83.5(3) . . ?
O42 Sb4 O64 87.2(3) . . ?
O38 Sb4 O64 82.0(3) . . ?
O35 Sb4 Mo9 87.0(2) . . ?
O43 Sb4 Mo9 42.90(17) . . ?
O39 Sb4 Mo9 132.4(2) . . ?
O42 Sb4 Mo9 142.21(17) . . ?
O38 Sb4 Mo9 37.86(17) . . ?
O64 Sb4 Mo9 91.01(19) . . ?
O73 Sb5 O60 95.9(3) . . ?
O73 Sb5 O65 93.8(3) . . ?
O60 Sb5 O65 91.3(2) . . ?
O73 Sb6 O61 97.5(3) . . ?
O73 Sb6 O64 92.6(3) . . ?
O61 Sb6 O64 91.2(2) . . ?
Mo1 O5 Mo2 121.9(4) . . ?
Sb1 O7 Mo4 107.3(3) . . ?
Sb1 O7 Mo2 108.9(3) . . ?
Mo4 O7 Mo2 95.1(2) . . ?
Sb1 O8 Mo3 107.0(3) . . ?
Sb1 O8 Mo1 108.6(3) . . ?
Mo3 O8 Mo1 98.0(3) . . ?
Mo7 O13 Mo8 113.8(3) . . ?
Mo6 O17 Mo8 144.4(4) . . ?
Mo5 O18 Mo6 111.0(3) . . ?
Mo3 O20 Mo5 155.6(4) . . ?
Sb1 O21 Mo6 129.5(3) . . ?
Sb1 O21 Mo5 131.9(3) . . ?
Mo6 O21 Mo5 97.3(2) . . ?
Mo6 O22 Mo4 155.1(4) . . ?
Mo2 O23 Mo4 113.6(3) . . ?
Sb1 O24 Mo2 100.3(3) . . ?
Sb1 O24 Mo1 100.0(3) . . ?
Mo2 O24 Mo1 90.2(2) . . ?
Mo3 O25 Mo1 110.0(3) . . ?
Mo14 O27 Sb1 143.3(4) . . ?
Sb2 O28 Sb1 129.7(3) . . ?
Sb2 O28 Mo3 128.9(3) . . ?
Sb1 O28 Mo3 99.1(3) . . ?
Mo3 O29 Mo13 161.7(4) . . ?
Sb3 O31 Mo11 107.2(3) . . ?
Sb3 O31 Mo5 127.5(3) . . ?
Mo11 O31 Mo5 124.0(3) . . ?
Sb3 O32 Mo12 108.2(3) . . ?
Sb3 O32 Mo6 129.1(3) . . ?
Mo12 O32 Mo6 121.6(3) . . ?
Mo8 O34 Mo10 159.3(4) . . ?
Sb4 O35 Mo7 134.8(3) . . ?
Sb4 O35 Mo8 129.4(3) . . ?
Mo7 O35 Mo8 95.5(3) . . ?
Mo9 O36 Mo7 155.8(4) . . ?
Sb4 O38 Mo9 106.2(3) . . ?
Sb4 O38 Mo17 107.5(3) . . ?
Mo9 O38 Mo17 100.4(3) . . ?
Sb4 O39 Mo10 104.8(3) . . ?
Sb4 O39 Mo18 107.6(3) . . ?
Mo10 O39 Mo18 94.9(3) . . ?
Mo12 O42 Sb4 137.9(3) . . ?
Mo12 O42 Mo10 124.0(3) . . ?
Sb4 O42 Mo10 97.7(2) . . ?
Sb4 O43 Sb3 129.5(3) . . ?
Sb4 O43 Mo9 101.4(2) . . ?
Sb3 O43 Mo9 127.6(3) . . ?
Mo9 O44 Mo11 151.4(4) . . ?
Mo11 O46 Sb2 136.6(4) . . ?
Mo11 O46 Mo13 124.1(3) . . ?
Sb2 O46 Mo13 98.9(2) . . ?
Sb3 O47 Sb2 129.8(3) . . ?
Sb3 O47 Mo14 129.6(3) . . ?
Sb2 O47 Mo14 100.0(2) . . ?
Mo14 O48 Mo12 153.4(4) . . ?
Sb2 O50 Mo14 107.6(3) . . ?
Sb2 O50 Mo16 104.9(3) . . ?
Mo14 O50 Mo16 95.1(3) . . ?
Sb2 O51 Mo13 108.2(3) . . ?
Sb2 O51 Mo15 106.7(3) . . ?
Mo13 O51 Mo15 93.4(2) . . ?
Mo15 O54 Mo16 120.6(4) . . ?
Mo14 O56 Mo16 113.2(3) . . ?
Sb2 O57 Mo16 101.0(3) . . ?
Sb2 O57 Mo15 100.7(3) . . ?
Mo16 O57 Mo15 90.9(2) . . ?
Mo13 O58 Mo15 114.4(3) . . ?
Sb3 O60 Sb5 136.5(3) . . ?
Sb3 O60 Mo11 99.8(3) . . ?
Sb5 O60 Mo11 113.1(3) . . ?
Sb6 O61 Sb3 137.3(3) . . ?
Sb6 O61 Mo12 112.2(3) . . ?
Sb3 O61 Mo12 100.1(3) . . ?
Mo18 O63 Mo10 113.2(4) . . ?
Sb4 O64 Sb6 125.7(3) . . ?
Sb4 O64 Mo17 99.4(3) . . ?
Sb6 O64 Mo17 124.2(3) . . ?
Sb4 O64 Mo18 98.4(2) . . ?
Sb6 O64 Mo18 111.5(3) . . ?
Mo17 O64 Mo18 89.2(2) . . ?
Mo17 O65 Sb5 125.2(3) . . ?
Mo17 O65 Mo9 106.1(3) . . ?
Sb5 O65 Mo9 127.0(3) . . ?
Mo17 O67 Mo18 120.9(3) . . ?
Sb6 O73 Sb5 136.8(3) . . ?

loop_
_geom_bond_atom_site_label_1
_geom_bond_atom_site_label_2
_geom_bond_distance
_geom_bond_site_symmetry_2
_geom_bond_publ_flag
Mo1 O2 1.696(9) . ?
Mo1 O1 1.709(8) . ?
Mo1 O5 1.912(8) . ?
Mo1 O25 1.984(7) . ?
Mo1 O8 2.192(6) . ?
Mo1 O24 2.395(7) . ?
Mo2 O4 1.669(9) . ?
Mo2 O3 1.692(7) . ?
Mo2 O23 1.926(7) . ?
Mo2 O5 1.950(7) . ?
Mo2 O7 2.206(6) . ?
Mo2 O24 2.374(7) . ?
Mo3 O9 1.684(7) . ?
Mo3 O29 1.783(7) . ?
Mo3 O20 1.821(6) . ?
Mo3 O25 1.973(7) . ?
Mo3 O8 2.103(7) . ?
Mo3 O28 2.336(6) . ?
Mo4 O26 1.697(8) . ?
Mo4 O6 1.717(7) . ?
Mo4 O22 1.914(6) . ?
Mo4 O23 1.939(7) . ?
Mo4 O7 2.178(6) . ?
Mo5 O19 1.689(6) . ?
Mo5 O11 1.715(7) . ?
Mo5 O18 1.944(6) . ?
Mo5 O20 1.985(7) . ?
Mo5 O21 2.176(6) . ?
Mo5 O31 2.244(6) . ?
Mo6 O10 1.710(7) . ?
Mo6 O17 1.749(6) . ?
Mo6 O22 1.873(6) . ?
Mo6 O18 1.998(6) . ?
Mo6 O21 2.153(6) . ?
Mo6 O32 2.227(6) . ?
Mo7 O12 1.717(8) . ?
Mo7 O16 1.724(7) . ?
Mo7 O13 1.862(7) . ?
Mo7 O36 1.989(7) . ?
Mo7 O35 2.155(7) . ?
Mo8 O14 1.684(8) . ?
Mo8 O15 1.703(7) . ?
Mo8 O34 1.886(7) . ?
Mo8 O13 1.982(7) . ?
Mo8 O35 2.197(6) . ?
Mo8 O17 2.357(6) . ?
Mo9 O37 1.687(6) . ?
Mo9 O44 1.792(6) . ?
Mo9 O36 1.813(7) . ?
Mo9 O38 2.089(6) . ?
Mo9 O65 2.101(6) . ?
Mo9 O43 2.270(6) . ?
Mo9 Sb4 3.2688(10) . ?
Mo10 O40 1.709(7) . ?
Mo10 O41 1.716(7) . ?
Mo10 O34 1.920(8) . ?
Mo10 O63 1.981(8) . ?
Mo10 O39 2.205(7) . ?
Mo10 O42 2.376(6) . ?
Mo11 O30 1.686(7) . ?
Mo11 O59 1.718(7) . ?
Mo11 O46 1.942(6) . ?
Mo11 O44 2.066(6) . ?
Mo11 O31 2.069(6) . ?
Mo11 O60 2.250(6) . ?
Mo11 Sb3 3.2442(9) . ?
Mo12 O33 1.690(7) . ?
Mo12 O62 1.709(7) . ?
Mo12 O42 1.934(6) . ?
Mo12 O48 2.079(6) . ?
Mo12 O32 2.090(6) . ?
Mo12 O61 2.265(6) . ?
Mo12 Sb3 3.2663(9) . ?
Mo13 O45 1.699(7) . ?
Mo13 O52 1.715(7) . ?
Mo13 O58 1.878(7) . ?
Mo13 O29 2.039(7) . ?
Mo13 O51 2.172(6) . ?
Mo13 O46 2.415(7) . ?
Mo13 Mo15 3.2193(14) . ?
Mo14 O49 1.675(7) . ?
Mo14 O48 1.779(6) . ?
Mo14 O56 1.909(7) . ?
Mo14 O27 1.924(7) . ?
Mo14 O50 2.112(6) . ?
Mo14 O47 2.329(6) . ?
Mo15 O53 1.695(7) . ?
Mo15 O72 1.706(9) . ?
Mo15 O54 1.935(8) . ?
Mo15 O58 1.952(7) . ?
Mo15 O51 2.250(7) . ?
Mo15 O57 2.363(6) . ?
Mo16 O55 1.709(9) . ?
Mo16 O71 1.720(8) . ?
Mo16 O54 1.940(7) . ?
Mo16 O56 1.961(6) . ?
Mo16 O50 2.264(7) . ?
Mo16 O57 2.357(7) . ?
Mo17 O66 1.676(7) . ?
Mo17 O70 1.685(8) . ?
Mo17 O67 1.895(7) . ?
Mo17 O65 2.029(6) . ?
Mo17 O38 2.203(6) . ?
Mo17 O64 2.382(6) . ?
Mo18 O69 1.697(8) . ?
Mo18 O68 1.716(7) . ?
Mo18 O63 1.927(8) . ?
Mo18 O67 1.956(7) . ?
Mo18 O39 2.224(7) . ?
Mo18 O64 2.389(6) . ?
Sb1 O21 1.928(6) . ?
Sb1 O7 1.963(6) . ?
Sb1 O28 1.987(7) . ?
Sb1 O27 1.991(6) . ?
Sb1 O8 1.998(6) . ?
Sb1 O24 2.040(6) . ?
Sb2 O28 1.950(6) . ?
Sb2 O51 1.954(6) . ?
Sb2 O46 1.967(6) . ?
Sb2 O47 1.984(6) . ?
Sb2 O50 1.991(6) . ?
Sb2 O57 2.011(7) . ?
Sb3 O32 1.940(6) . ?
Sb3 O31 1.960(6) . ?
Sb3 O47 1.966(5) . ?
Sb3 O43 1.976(5) . ?
Sb3 O60 1.984(6) . ?
Sb3 O61 1.991(6) . ?
Sb4 O35 1.933(6) . ?
Sb4 O43 1.948(6) . ?
Sb4 O39 1.949(6) . ?
Sb4 O42 1.987(6) . ?
Sb4 O38 1.997(6) . ?
Sb4 O64 2.055(6) . ?
Sb5 O73 1.957(7) . ?
Sb5 O60 2.017(6) . ?
Sb5 O65 2.085(6) . ?
Sb6 O73 1.920(7) . ?
Sb6 O61 1.985(6) . ?
Sb6 O64 2.076(6) . ?
O123 O123 1.64(4) 2_776 ?
